data_2203236
loop_
_publ_author_name
'Bao, Feng'
'L\"u, Xingqiang'
'Wu, Qing'
'Kang, Beisheng'
'Ng, Seik Weng'

_publ_section_title 5-Methyl-2-phenyl-4-[(<i>Z</i>)-(2-tolylamino)phenylmethylene]pyrazol-3(2<i>H</i>)-one
_journal_issue 2
_journal_name_full 'Acta Crystallographica Section E'
_journal_page_first o155
_journal_page_last o156
_journal_paper_doi 10.1107/S1600536803029258
_journal_volume 60
_journal_year 2004
_chemical_formula_iupac 'C24 H21 N3 O'
_chemical_formula_moiety 'C24 H21 N3 O'
_chemical_formula_sum 'C24 H21 N3 O'
_chemical_formula_weight 367.44
_chemical_name_systematic
;
5-Methyl-2-phenyl-4-[(Z)-(2-tolylamino)phenylmethylene]pyrazol-3(2H)-one
;
_space_group_IT_number 2
_symmetry_cell_setting triclinic
_symmetry_space_group_name_Hall '-P 1'
_symmetry_space_group_name_H-M 'P -1'
_atom_sites_solution_hydrogens mixed
_atom_sites_solution_primary direct
_atom_sites_solution_secondary difmap
_audit_creation_method SHELXL-97
_cell_angle_alpha 101.560(2)
_cell_angle_beta 99.974(2)
_cell_angle_gamma 108.034(2)
_cell_formula_units_Z 2
_cell_length_a 9.7920(10)
_cell_length_b 9.8320(10)
_cell_length_c 11.556(2)
_cell_measurement_reflns_used 848
_cell_measurement_temperature 298(2)
_cell_measurement_theta_max 26.5
_cell_measurement_theta_min 2.5
_cell_volume 1002.8(2)
_computing_cell_refinement SMART
_computing_data_collection 'SMART (Bruker, 1999)'
_computing_data_reduction 'SAINT (Bruker, 1999)'
_computing_molecular_graphics 'ORTEPII (Johnson, 1976)'
_computing_publication_material SHELXL97
_computing_structure_refinement 'SHELXL97 (Sheldrick, 1997)'
_computing_structure_solution 'SHELXS97 (Sheldrick, 1997)'
_diffrn_ambient_temperature 298(2)
_diffrn_measured_fraction_theta_full 0.98
_diffrn_measured_fraction_theta_max 0.98
_diffrn_measurement_device_type 'Bruker SMART area-detector'
_diffrn_measurement_method '\f and \w'
_diffrn_radiation_monochromator graphite
_diffrn_radiation_source 'fine-focus sealed tube'
_diffrn_radiation_type MoK\a
_diffrn_radiation_wavelength 0.71073
_diffrn_reflns_av_R_equivalents 0.012
_diffrn_reflns_av_sigmaI/netI 0.020
_diffrn_reflns_limit_h_max 12
_diffrn_reflns_limit_h_min -12
_diffrn_reflns_limit_k_max 12
_diffrn_reflns_limit_k_min -12
_diffrn_reflns_limit_l_max 14
_diffrn_reflns_limit_l_min -14
_diffrn_reflns_number 8614
_diffrn_reflns_theta_full 27.1
_diffrn_reflns_theta_max 27.10
_diffrn_reflns_theta_min 1.86
_diffrn_standards_decay_% 0
_diffrn_standards_interval_time 0
_diffrn_standards_number 0
_exptl_absorpt_coefficient_mu 0.076
_exptl_absorpt_correction_type none
_exptl_crystal_colour Yellow
_exptl_crystal_density_diffrn 1.217
_exptl_crystal_density_method 'not measured'
_exptl_crystal_description Block
_exptl_crystal_F_000 388
_exptl_crystal_size_max 0.50
_exptl_crystal_size_mid 0.35
_exptl_crystal_size_min 0.20
_refine_diff_density_max 0.15
_refine_diff_density_min -0.14
_refine_ls_extinction_method none
_refine_ls_goodness_of_fit_ref 1.00
_refine_ls_hydrogen_treatment mixed
_refine_ls_matrix_type full
_refine_ls_number_parameters 259
_refine_ls_number_reflns 4346
_refine_ls_number_restraints 1
_refine_ls_restrained_S_all 1.00
_refine_ls_R_factor_all 0.071
_refine_ls_R_factor_gt 0.043
_refine_ls_shift/su_max 0.000
_refine_ls_shift/su_mean 0.000
_refine_ls_structure_factor_coef Fsqd
_refine_ls_weighting_details 'calc w = 1/[\s^2^(Fo^2^)+(0.0626P)^2^+0.1426P] where P = (Fo^2^+2Fc^2^)/3'
_refine_ls_weighting_scheme calc
_refine_ls_wR_factor_gt 0.114
_refine_ls_wR_factor_ref 0.133
_reflns_number_gt 2832
_reflns_number_total 4346
_reflns_threshold_expression I>2\s(I)
_cod_data_source_file wk6006.cif
_cod_data_source_block I
_cod_depositor_comments
;
The following automatic conversions were performed:
'_symmetry_cell_setting' value 'Triclinic' changed to 'triclinic'
according to '/home/saulius/struct/CIF-dictionaries/cif_core.dic'
dictionary named 'cif_core.dic' version 2.4.1 from 2010-06-29.

Automatic conversion script
Id: cif_fix_enum 1527 2010-12-29 10:47:43Z saulius 

The following automatic conversions were performed:

'_symmetry_cell_setting' value 'Triclinic' changed to 'triclinic'
according to /home/saulius/struct/CIF-dictionaries/cif_core.dic
dictionary named 'cif_core.dic' version 2.4.1 from 2010-06-29.

Automatic conversion script
Id: cif_fix_values 1715 2011-07-08 13:25:40Z adriana 
;
_cod_original_cell_volume 1002.9(2)
_cod_database_code 2203236
_cod_database_fobs_code 2203236

loop_
_symmetry_equiv_pos_as_xyz
'x, y, z'
'-x, -y, -z'

loop_
_atom_site_label
_atom_site_fract_x
_atom_site_fract_y
_atom_site_fract_z
_atom_site_U_iso_or_equiv
_atom_site_adp_type
_atom_site_calc_flag
_atom_site_refinement_flags
_atom_site_occupancy
_atom_site_type_symbol
O1 0.69740(10) 0.65410(10) 0.49370(10) 0.0671(3) Uani d . 1 O
N1 0.85130(10) 0.80870(10) 0.68380(10) 0.0587(3) Uani d . 1 N
N2 1.00300(10) 0.8909(2) 0.73320(10) 0.0660(4) Uani d . 1 N
N3 0.8634(2) 0.6158(2) 0.33550(10) 0.0633(4) Uani d D 1 N
C1 0.7521(2) 0.8179(2) 0.75850(10) 0.0581(4) Uani d . 1 C
C2 0.8022(2) 0.9241(2) 0.8695(2) 0.0707(5) Uani d . 1 C
C3 0.7046(2) 0.9353(2) 0.9410(2) 0.0852(6) Uani d . 1 C
C4 0.5601(2) 0.8440(3) 0.9044(2) 0.0868(6) Uani d . 1 C
C5 0.5114(2) 0.7390(2) 0.7945(2) 0.0884(6) Uani d . 1 C
C6 0.6061(2) 0.7234(2) 0.7212(2) 0.0778(5) Uani d . 1 C
C7 0.8215(2) 0.7327(2) 0.56320(10) 0.0535(4) Uani d . 1 C
C8 0.9650(2) 0.7643(2) 0.53700(10) 0.0527(4) Uani d . 1 C
C9 1.0685(2) 0.8640(2) 0.6471(2) 0.0603(4) Uani d . 1 C
C10 1.2334(2) 0.9366(2) 0.6729(2) 0.0914(6) Uani d . 1 C
C11 0.9832(2) 0.7019(2) 0.42440(10) 0.0506(3) Uani d . 1 C
C12 1.1329(2) 0.7298(2) 0.40110(10) 0.0509(3) Uani d . 1 C
C13 1.1910(2) 0.8400(2) 0.3475(2) 0.0655(4) Uani d . 1 C
C14 1.3332(2) 0.8700(2) 0.3322(2) 0.0812(5) Uani d . 1 C
C15 1.4147(2) 0.7884(2) 0.3678(2) 0.0819(6) Uani d . 1 C
C16 1.3573(2) 0.6774(2) 0.4196(2) 0.0795(5) Uani d . 1 C
C17 1.2171(2) 0.6493(2) 0.4376(2) 0.0676(4) Uani d . 1 C
C18 0.8563(2) 0.5327(2) 0.21680(10) 0.0604(4) Uani d . 1 C
C19 0.9211(2) 0.4264(2) 0.2043(2) 0.0755(5) Uani d . 1 C
C20 0.9094(3) 0.3416(3) 0.0913(2) 0.1009(7) Uani d . 1 C
C21 0.8326(3) 0.3614(3) -0.0081(2) 0.1103(8) Uani d . 1 C
C22 0.7658(3) 0.4644(3) 0.0019(2) 0.1074(8) Uani d . 1 C
C23 0.7766(2) 0.5548(2) 0.1169(2) 0.0829(5) Uani d . 1 C
C24 0.7038(4) 0.6685(4) 0.1313(3) 0.1470(10) Uani d . 1 C
H3n 0.7810(10) 0.610(2) 0.357(2) 0.087(6) Uiso d D 1 H
H2 0.9009 0.9876 0.8961 0.085 Uiso calc R 1 H
H3 0.7387 1.0070 1.0157 0.102 Uiso calc R 1 H
H4 0.4955 0.8527 0.9532 0.104 Uiso calc R 1 H
H5 0.4123 0.6766 0.7684 0.106 Uiso calc R 1 H
H6 0.5716 0.6498 0.6475 0.093 Uiso calc R 1 H
H10a 1.2569 0.9962 0.6176 0.137 Uiso calc R 1 H
H10b 1.2774 0.8617 0.6622 0.137 Uiso calc R 1 H
H10c 1.2718 0.9986 0.7554 0.137 Uiso calc R 1 H
H13 1.1348 0.8942 0.3217 0.079 Uiso calc R 1 H
H14 1.3734 0.9459 0.2976 0.097 Uiso calc R 1 H
H15 1.5100 0.8085 0.3566 0.098 Uiso calc R 1 H
H16 1.4127 0.6212 0.4426 0.095 Uiso calc R 1 H
H17 1.1788 0.5754 0.4748 0.081 Uiso calc R 1 H
H19 0.9732 0.4122 0.2734 0.091 Uiso calc R 1 H
H20 0.9543 0.2707 0.0832 0.121 Uiso calc R 1 H
H21 0.8248 0.3038 -0.0850 0.132 Uiso calc R 1 H
H22 0.7122 0.4752 -0.0682 0.129 Uiso calc R 1 H
H24a 0.6284 0.6408 0.1743 0.220 Uiso calc R 1 H
H24b 0.6595 0.6738 0.0522 0.220 Uiso calc R 1 H
H24c 0.7768 0.7637 0.1766 0.220 Uiso calc R 1 H

loop_
_atom_site_aniso_label
_atom_site_aniso_U_11
_atom_site_aniso_U_22
_atom_site_aniso_U_33
_atom_site_aniso_U_12
_atom_site_aniso_U_13
_atom_site_aniso_U_23
O1 0.0431(6) 0.0806(8) 0.0691(7) 0.0190(5) 0.0118(5) 0.0092(6)
N1 0.0472(7) 0.0632(8) 0.0622(8) 0.0178(6) 0.0167(6) 0.0099(6)
N2 0.0506(7) 0.0701(9) 0.0672(8) 0.0150(6) 0.0149(6) 0.0067(7)
N3 0.0462(7) 0.0766(9) 0.0609(8) 0.0192(7) 0.0137(6) 0.0090(7)
C1 0.0580(10) 0.0620(10) 0.0640(10) 0.0260(10) 0.0230(10) 0.0220(10)
C2 0.0730(10) 0.0760(10) 0.0650(10) 0.0260(10) 0.0250(10) 0.0180(10)
C3 0.100(2) 0.0910(10) 0.0740(10) 0.0370(10) 0.0420(10) 0.0200(10)
C4 0.094(2) 0.100(2) 0.093(2) 0.0450(10) 0.0560(10) 0.0370(10)
C5 0.0670(10) 0.099(2) 0.103(2) 0.0230(10) 0.0410(10) 0.0280(10)
C6 0.0630(10) 0.0830(10) 0.0830(10) 0.0190(10) 0.0310(10) 0.0130(10)
C7 0.0470(10) 0.0540(10) 0.0610(10) 0.0190(10) 0.0130(10) 0.0140(10)
C8 0.0450(10) 0.0520(10) 0.0600(10) 0.0180(10) 0.0150(10) 0.0140(10)
C9 0.0470(10) 0.0590(10) 0.0680(10) 0.0140(10) 0.0150(10) 0.0100(10)
C10 0.0530(10) 0.0990(10) 0.0880(10) 0.0030(10) 0.0170(10) -0.0100(10)
C11 0.0470(10) 0.0480(10) 0.0600(10) 0.0190(10) 0.0140(10) 0.0180(10)
C12 0.0470(10) 0.0500(10) 0.0560(10) 0.0160(10) 0.0150(10) 0.0130(10)
C13 0.0610(10) 0.0660(10) 0.0750(10) 0.0210(10) 0.0210(10) 0.0300(10)
C14 0.0660(10) 0.0850(10) 0.0940(10) 0.0130(10) 0.0340(10) 0.0390(10)
C15 0.0500(10) 0.0930(10) 0.0960(10) 0.0160(10) 0.0280(10) 0.0180(10)
C16 0.0550(10) 0.0810(10) 0.109(2) 0.0330(10) 0.0220(10) 0.0250(10)
C17 0.0550(10) 0.0660(10) 0.0920(10) 0.0250(10) 0.0230(10) 0.0330(10)
C18 0.0520(10) 0.0620(10) 0.0580(10) 0.0100(10) 0.0150(10) 0.0130(10)
C19 0.0740(10) 0.0710(10) 0.0770(10) 0.0240(10) 0.0200(10) 0.0110(10)
C20 0.099(2) 0.088(2) 0.098(2) 0.0250(10) 0.0310(10) -0.0060(10)
C21 0.110(2) 0.114(2) 0.076(2) 0.014(2) 0.0310(10) -0.0040(10)
C22 0.106(2) 0.123(2) 0.0660(10) 0.014(2) 0.0020(10) 0.0260(10)
C23 0.0790(10) 0.0880(10) 0.0720(10) 0.0200(10) 0.0070(10) 0.0250(10)
C24 0.167(3) 0.151(3) 0.130(2) 0.091(2) -0.012(2) 0.041(2)

loop_
_atom_type_symbol
_atom_type_description
_atom_type_scat_dispersion_real
_atom_type_scat_dispersion_imag
_atom_type_scat_source
C C 0.0033 0.0016 'International Tables Vol C Tables 4.2.6.8 and 6.1.1.4'
H H 0.0000 0.0000 'International Tables Vol C Tables 4.2.6.8 and 6.1.1.4'
N N 0.0061 0.0033 'International Tables Vol C Tables 4.2.6.8 and 6.1.1.4'
O O 0.0106 0.0060 'International Tables Vol C Tables 4.2.6.8 and 6.1.1.4'

loop_
_geom_angle_atom_site_label_1
_geom_angle_atom_site_label_2
_geom_angle_atom_site_label_3
_geom_angle
_geom_angle_publ_flag
N2 N1 C7 111.90(10) yes
N2 N1 C1 118.60(10) yes
C1 N1 C7 129.50(10) yes
N1 N2 C9 106.50(10) yes
C11 N3 C18 128.30(10) yes
N1 C1 C2 119.5(2) yes
N1 C1 C6 120.9(2) yes
C2 C1 C6 119.6(2) yes
C3 C2 C1 119.5(2) yes
C4 C3 C2 121.4(2) yes
C3 C4 C5 118.8(2) yes
C4 C5 C6 121.5(2) yes
C1 C6 C5 119.3(2) yes
O1 C7 N1 127.00(10) yes
O1 C7 C8 128.50(10) yes
N1 C7 C8 104.50(10) yes
C7 C8 C9 105.30(10) yes
C7 C8 C11 122.40(10) yes
C9 C8 C11 132.30(10) yes
N2 C9 C8 111.80(10) yes
N2 C9 C10 119.0(2) yes
C8 C9 C10 129.2(2) yes
N3 C11 C8 118.90(10) yes
N3 C11 C12 119.50(10) yes
C8 C11 C12 121.60(10) yes
C13 C12 C17 119.40(10) no
C11 C12 C13 120.30(10) no
C11 C12 C17 120.20(10) no
C12 C13 C14 119.8(2) no
C13 C14 C15 120.2(2) no
C14 C15 C16 120.5(2) no
C15 C16 C17 119.6(2) no
C12 C17 C17 120.5(2) no
C19 C18 C23 121.2(2) no
N3 C18 C23 118.6(2) yes
N3 C18 C19 120.1(2) yes
C18 C19 C20 120.6(2) no
C19 C20 C21 119.5(2) no
C20 C21 C22 121.1(2) no
C21 C22 C23 121.0(2) no
C18 C23 C22 116.6(2) no
C18 C23 C24 120.9(2) no
C22 C23 C24 122.4(2) no
C11 N3 H3n 113.0(10) no
C18 N3 H3n 119.0(10) no
C3 C2 H2 120.3 no
C1 C2 H2 120.3 no
C4 C3 H3 119.3 no
C2 C3 H3 119.3 no
C3 C4 H4 120.6 no
C5 C4 H4 120.6 no
C4 C5 H5 119.3 no
C6 C5 H5 119.3 no
C1 C6 H6 120.4 no
C5 C6 H6 120.4 no
C9 C10 H10a 109.5 no
C9 C10 H10b 109.5 no
H10a C10 H10b 109.5 no
C9 C10 H10c 109.5 no
H10a C10 H10c 109.5 no
H10b C10 H10c 109.5 no
C12 C13 H13 120.1 no
C14 C13 H13 120.1 no
C15 C14 H14 119.9 no
C13 C14 H14 119.9 no
C16 C15 H15 119.8 no
C14 C15 H15 119.8 no
C15 C16 H16 120.2 no
C17 C16 H16 120.2 no
C16 C17 H17 119.7 no
C12 C17 H17 119.7 no
C20 C19 H19 119.7 no
C18 C19 H19 119.7 no
C21 C20 H20 120.3 no
C19 C20 H20 120.3 no
C20 C21 H21 119.4 no
C22 C21 H21 119.4 no
C21 C22 H22 119.5 no
C23 C22 H22 119.5 no
C23 C24 H24a 109.5 no
C23 C24 H24b 109.5 no
H24a C24 H24b 109.5 no
C23 C24 H24c 109.5 no
H24a C24 H24c 109.5 no
H24b C24 H24c 109.5 no

loop_
_geom_bond_atom_site_label_1
_geom_bond_atom_site_label_2
_geom_bond_distance
_geom_bond_publ_flag
O1 C7 1.245(2) yes
N1 C7 1.376(2) yes
N1 N2 1.402(2) yes
N1 C1 1.418(2) yes
N2 C9 1.300(2) yes
N3 C11 1.329(2) yes
N3 C18 1.427(2) yes
C1 C6 1.377(2) yes
C1 C2 1.380(2) yes
C2 C3 1.381(2) yes
C3 C4 1.357(3) yes
C4 C5 1.366(3) yes
C5 C6 1.382(3) yes
C7 C8 1.441(2) yes
C8 C9 1.430(2) yes
C8 C11 1.390(2) yes
C9 C10 1.497(2) yes
C11 C12 1.488(2) yes
C12 C13 1.375(2) no
C12 C17 1.379(2) no
C13 C14 1.381(2) no
C14 C15 1.366(3) no
C15 C16 1.365(3) no
C16 C17 1.375(2) no
C18 C19 1.377(2) no
C18 C23 1.373(2) no
C19 C20 1.366(3) no
C20 C21 1.343(4) no
C21 C22 1.362(4) no
C22 C23 1.410(3) no
C23 C24 1.498(3) no
N3 H3n 0.870(10) no
C2 H2 0.93 no
C3 H3 0.93 no
C4 H4 0.93 no
C5 H5 0.93 no
C6 H6 0.93 no
C10 H10a 0.96 no
C10 H10b 0.96 no
C10 H10c 0.96 no
C13 H13 0.93 no
C14 H14 0.93 no
C15 H15 0.93 no
C16 H16 0.93 no
C17 H17 0.93 no
C19 H19 0.93 no
C20 H20 0.93 no
C21 H21 0.93 no
C22 H22 0.93 no
C24 H24a 0.96 no
C24 H24b 0.96 no
C24 H24c 0.96 no

loop_
_geom_hbond_atom_site_label_D
_geom_hbond_atom_site_label_H
_geom_hbond_atom_site_label_A
_geom_hbond_distance_DH
_geom_hbond_distance_HA
_geom_hbond_distance_DA
_geom_hbond_angle_DHA
_geom_hbond_publ_flag
N3 H3n O1 0.870(10) 1.940(10) 2.695(2) 144(2) yes

loop_
_geom_torsion_atom_site_label_1
_geom_torsion_atom_site_label_2
_geom_torsion_atom_site_label_3
_geom_torsion_atom_site_label_4
_geom_torsion
_geom_torsion_publ_flag
C7 N1 N2 C9 -1.9(2) no
C1 N1 N2 C9 -179.70(10) no
C7 N1 C1 C6 12.4(3) no
N2 N1 C1 C6 -170.2(2) no
C7 N1 C1 C2 -166.9(2) no
N2 N1 C1 C2 10.5(2) no
C6 C1 C2 C3 -0.8(3) no
N1 C1 C2 C3 178.4(2) no
C1 C2 C3 C4 0.0(3) no
C2 C3 C4 C5 0.1(3) no
C3 C4 C5 C6 0.6(3) no
C2 C1 C6 C5 1.5(3) no
N1 C1 C6 C5 -177.8(2) no
C4 C5 C6 C1 -1.4(3) no
N2 N1 C7 O1 -177.60(10) no
C1 N1 C7 O1 -0.2(3) no
N2 N1 C7 C8 2.6(2) no
C1 N1 C7 C8 -179.90(10) no
O1 C7 C8 C11 -2.6(2) no
N1 C7 C8 C11 177.10(10) no
O1 C7 C8 C9 178.0(2) no
N1 C7 C8 C9 -2.3(2) no
N1 N2 C9 C8 0.3(2) no
N1 N2 C9 C10 -179.8(2) no
C11 C8 C9 N2 -178.1(2) no
C7 C8 C9 N2 1.3(2) no
C11 C8 C9 C10 2.0(3) no
C7 C8 C9 C10 -178.6(2) no
C18 N3 C11 C8 -175.1(2) no
C18 N3 C11 C12 5.2(2) no
C9 C8 C11 N3 -177.3(2) no
C7 C8 C11 N3 3.5(2) no
C9 C8 C11 C12 2.5(2) no
C7 C8 C11 C12 -176.80(10) no
N3 C11 C12 C13 84.0(2) no
C8 C11 C12 C13 -95.7(2) no
N3 C11 C12 C17 -98.6(2) no
C8 C11 C12 C17 81.7(2) no
C17 C12 C13 C14 -0.7(3) no
C11 C12 C13 C14 176.6(2) no
C12 C13 C14 C15 1.4(3) no
C13 C14 C15 C16 -0.5(3) no
C14 C15 C16 C17 -0.9(3) no
C15 C16 C17 C12 1.6(3) no
C13 C12 C17 C16 -0.7(3) no
C11 C12 C17 C16 -178.1(2) no
C11 N3 C18 C23 -125.3(2) no
C11 N3 C18 C19 58.6(2) no
C23 C18 C19 C20 1.1(3) no
N3 C18 C19 C20 177.1(2) no
C18 C19 C20 C21 -0.7(3) no
C19 C20 C21 C22 -0.1(4) no
C20 C21 C22 C23 0.7(4) no
C19 C18 C23 C22 -0.5(3) no
N3 C18 C23 C22 -176.6(2) no
C19 C18 C23 C24 178.7(2) no
N3 C18 C23 C24 2.7(3) no
C21 C22 C23 C18 -0.4(3) no
C21 C22 C23 C24 -179.6(3) no

loop_
_cod_related_entry_id
_cod_related_entry_database
_cod_related_entry_code
1 ChemSpider 21174470
